data_2208786
loop_
_publ_author_name
'Wen-Long Liu'
'Yao Lu'
'Xin-Fang Liu'
'Yan-Yan Zhang'
'Xiao-Ya Hu'

_publ_section_title
;
 A Cu--Mn complex of a Schiff base containing alanylglycine:
 hexaaquamanganese(II)
 bis{[<i>N</i>-(2-oxidobenzylidene)alanylglycinato]cuprate(II)}
 dodecahydrate
;
_journal_coeditor_code AT2029
_journal_issue 5
_journal_name_full 'Acta Crystallographica Section E'
_journal_page_first m1109
_journal_page_last m1111
_journal_paper_doi 10.1107/S1600536806013997
_journal_volume 62
_journal_year 2006
_chemical_formula_iupac '[Mn (H2 O)6] [Cu (C12 H11 N2 O4)]2, 12H2 O'
_chemical_formula_moiety 'H12 Mn O6 2+, 2C12 H11 Cu N2 O4 -, 12H2 O'
_chemical_formula_sum 'C24 H58 Cu2 Mn N4 O26'
_chemical_formula_weight 1000.78
_chemical_name_systematic
;
hexaaquamanganese(II)
bis{[<i>N</i>-(2-oxidobenzylidene)alanylglycinato]copper(II)} dodecahydrate
;
_space_group_IT_number 15
_symmetry_cell_setting monoclinic
_symmetry_space_group_name_Hall '-C 2yc'
_symmetry_space_group_name_H-M 'C 1 2/c 1'
_atom_sites_solution_hydrogens geom
_atom_sites_solution_primary direct
_atom_sites_solution_secondary difmap
_cell_angle_alpha 90
_cell_angle_beta 117.280(10)
_cell_angle_gamma 90
_cell_formula_units_Z 4
_cell_length_a 28.479(6)
_cell_length_b 11.781(2)
_cell_length_c 14.483(3)
_cell_measurement_reflns_used 4029
_cell_measurement_temperature 295(2)
_cell_measurement_theta_max 26.0
_cell_measurement_theta_min 2.23
_cell_volume 4318.8(15)
_computing_cell_refinement 'SAINT-Plus (Bruker, 2003)'
_computing_data_collection 'SMART for WNT/2000 (Bruker, 2002)'
_computing_data_reduction SAINT-Plus
_computing_molecular_graphics SHELXTL
_computing_publication_material SHELXTL
_computing_structure_refinement 'SHELXTL (Bruker, 2000)'
_computing_structure_solution 'SIR97 (Altomare <i>et al.</i>,  1999)'
_diffrn_ambient_temperature 295(2)
_diffrn_measured_fraction_theta_full 0.994
_diffrn_measured_fraction_theta_max 0.994
_diffrn_measurement_device_type 'Bruker SMART APEX CCD'
_diffrn_measurement_method '\f and \w'
_diffrn_radiation_monochromator graphite
_diffrn_radiation_source 'sealed tube'
_diffrn_radiation_type MoK\a
_diffrn_radiation_wavelength 0.71073
_diffrn_reflns_av_R_equivalents 0.0514
_diffrn_reflns_av_sigmaI/netI 0.0509
_diffrn_reflns_limit_h_max 36
_diffrn_reflns_limit_h_min -35
_diffrn_reflns_limit_k_max 12
_diffrn_reflns_limit_k_min -15
_diffrn_reflns_limit_l_max 12
_diffrn_reflns_limit_l_min -18
_diffrn_reflns_number 12220
_diffrn_reflns_reduction_process
;
;
_diffrn_reflns_theta_full 27.06
_diffrn_reflns_theta_max 27.06
_diffrn_reflns_theta_min 1.91
_diffrn_standards_number 0
_exptl_absorpt_coefficient_mu 1.354
_exptl_absorpt_correction_T_max 0.774
_exptl_absorpt_correction_T_min 0.551
_exptl_absorpt_correction_type empirical
_exptl_absorpt_process_details '(SADABS; Bruker, 2000)'
_exptl_crystal_colour red--violet
_exptl_crystal_density_diffrn 1.539
_exptl_crystal_density_method 'Not Measured'
_exptl_crystal_description block
_exptl_crystal_F_000 2084
_exptl_crystal_size_max 0.500
_exptl_crystal_size_mid 0.350
_exptl_crystal_size_min 0.200
_refine_diff_density_max 0.394
_refine_diff_density_min -0.341
_refine_ls_extinction_method none
_refine_ls_goodness_of_fit_ref 0.928
_refine_ls_hydrogen_treatment mixed
_refine_ls_matrix_type full
_refine_ls_number_parameters 333
_refine_ls_number_reflns 4719
_refine_ls_number_restraints 6
_refine_ls_restrained_S_all 0.930
_refine_ls_R_factor_all 0.0501
_refine_ls_R_factor_gt 0.0342
_refine_ls_shift/su_max 0.000
_refine_ls_shift/su_mean 0.000
_refine_ls_structure_factor_coef Fsqd
_refine_ls_weighting_details 'calc w = 1/[\s^2^(Fo^2^)+(0.0374P)^2^] where P=(Fo^2^+2Fc^2^)/3'
_refine_ls_weighting_scheme calc
_refine_ls_wR_factor_gt 0.0763
_refine_ls_wR_factor_ref 0.0804
_reflns_number_gt 3482
_reflns_number_total 4719
_reflns_threshold_expression I>2\s(I)
_cod_data_source_file at2029.cif
_cod_data_source_block I
_cod_original_sg_symbol_H-M 'C 2/c'
_cod_database_code 2208786
_cod_database_fobs_code 2208786

loop_
_symmetry_equiv_pos_site_id
_symmetry_equiv_pos_as_xyz
1 x,y,z
2 -x,y,1/2-z
3 -x,-y,-z
4 x,-y,1/2+z
5 1/2+x,1/2+y,z
6 1/2-x,1/2+y,1/2-z
7 1/2-x,1/2-y,-z
8 1/2+x,1/2-y,1/2+z

loop_
_atom_site_aniso_label
_atom_site_aniso_U_11
_atom_site_aniso_U_22
_atom_site_aniso_U_33
_atom_site_aniso_U_12
_atom_site_aniso_U_13
_atom_site_aniso_U_23
Cu1 0.0254(2) 0.0330(2) 0.0520(2) 0.00220(10) 0.01880(10) -0.00180(10)
O1 0.0320(9) 0.0332(8) 0.0702(11) 0.0016(7) 0.0279(8) -0.0022(8)
O2 0.0372(9) 0.0430(9) 0.0690(12) 0.0131(7) 0.0306(9) 0.0092(8)
O3 0.0256(8) 0.0345(9) 0.0655(11) 0.0010(6) 0.0204(8) -0.0028(7)
O4 0.0357(9) 0.0424(9) 0.0719(12) -0.0078(7) 0.0274(9) -0.0078(8)
N1 0.0257(10) 0.0372(10) 0.0477(12) 0.0019(8) 0.0172(9) 0.0032(9)
N2 0.0274(10) 0.0324(10) 0.0527(12) 0.0026(7) 0.0201(9) -0.0012(8)
C1 0.0391(13) 0.0350(12) 0.0389(13) 0.0025(10) 0.0190(11) -0.0008(10)
C2 0.0441(14) 0.0417(14) 0.0551(16) 0.0067(11) 0.0267(12) 0.0024(11)
C3 0.0607(17) 0.0326(14) 0.0626(18) 0.0071(12) 0.0296(14) 0.0054(11)
C4 0.0590(18) 0.0360(13) 0.0669(19) -0.0026(12) 0.0280(15) 0.0065(12)
C5 0.0430(15) 0.0453(15) 0.0640(18) -0.0034(11) 0.0240(13) 0.0074(12)
C6 0.0368(13) 0.0369(13) 0.0433(14) -0.0002(10) 0.0180(11) 0.0039(10)
C7 0.0299(12) 0.0464(14) 0.0517(15) -0.0014(10) 0.0191(11) 0.0052(11)
C8 0.0278(12) 0.0449(13) 0.0590(16) 0.0071(10) 0.0228(12) 0.0099(11)
C9 0.0347(15) 0.0589(17) 0.077(2) -0.0003(12) 0.0137(14) 0.0109(15)
C10 0.0318(12) 0.0397(13) 0.0411(13) 0.0076(10) 0.0178(10) 0.0079(10)
C11 0.0321(12) 0.0349(12) 0.0511(14) 0.0023(9) 0.0202(11) -0.0024(10)
C12 0.0313(13) 0.0415(13) 0.0409(13) -0.0006(10) 0.0170(11) -0.0060(10)
Mn1 0.0283(3) 0.0340(3) 0.0425(3) -0.0005(2) 0.0194(2) -0.0011(2)
O1W 0.0412(10) 0.0510(11) 0.0510(11) -0.0082(9) 0.0259(9) -0.0113(9)
O2W 0.0372(10) 0.0359(10) 0.0754(13) 0.0003(8) 0.0311(10) -0.0021(9)
O3W 0.0304(10) 0.0714(13) 0.0567(13) 0.0067(9) 0.0236(10) 0.0193(10)
O4W 0.091(3) 0.070(2) 0.083(2) 0.0000 0.043(2) 0.0000
O5W 0.0770(16) 0.0612(14) 0.1018(18) 0.0074(13) 0.0552(15) -0.0003(12)
O6W 0.0440(11) 0.0651(13) 0.0726(15) 0.0074(10) 0.0356(12) 0.0159(11)
O7W 0.0419(11) 0.0598(12) 0.0709(15) 0.0132(9) 0.0337(11) 0.0216(11)
O8W 0.0488(13) 0.0490(13) 0.0908(18) -0.0022(10) 0.0307(13) 0.0054(12)
O9W 0.0474(17) 0.0526(17) 0.0604(19) 0.0000 0.0294(16) 0.0000
O10W 0.0595(14) 0.0933(19) 0.0608(15) -0.0022(15) 0.0344(12) 0.0049(15)

loop_
_atom_site_type_symbol
_atom_site_label
_atom_site_fract_x
_atom_site_fract_y
_atom_site_fract_z
_atom_site_U_iso_or_equiv
_atom_site_thermal_displace_type
_atom_site_calc_flag
_atom_site_refinement_flags
_atom_site_occupancy
Cu Cu1 0.228440(10) 0.07697(2) 0.11852(2) 0.03640(10) Uani . . 1.000
O O1 0.19742(6) 0.22007(12) 0.10244(13) 0.0434(5) Uani . . 1.000
O O2 0.33349(6) -0.16272(13) 0.15602(13) 0.0473(6) Uani . . 1.000
O O3 0.16397(6) -0.01423(12) 0.08539(13) 0.0421(5) Uani . . 1.000
O O4 0.13665(6) -0.19198(13) 0.07572(14) 0.0489(6) Uani . . 1.000
N N1 0.29789(7) 0.13179(15) 0.15052(14) 0.0367(6) Uani . . 1.000
N N2 0.25958(7) -0.06595(15) 0.13281(15) 0.0368(6) Uani . . 1.000
C C1 0.22135(9) 0.31827(18) 0.11017(17) 0.0372(7) Uani . . 1.000
C C2 0.19221(10) 0.41850(19) 0.09517(19) 0.0454(8) Uani . . 1.000
C C3 0.21464(11) 0.5229(2) 0.1042(2) 0.0515(9) Uani . . 1.000
C C4 0.26696(11) 0.5345(2) 0.1268(2) 0.0543(10) Uani . . 1.000
C C5 0.29619(10) 0.43839(19) 0.1397(2) 0.0510(9) Uani . . 1.000
C C6 0.27509(9) 0.32995(19) 0.13248(17) 0.0391(8) Uani . . 1.000
C C7 0.30989(9) 0.23518(19) 0.14940(18) 0.0425(8) Uani . . 1.000
C C8 0.33710(9) 0.04109(19) 0.1694(2) 0.0428(8) Uani . . 1.000
C C9 0.38348(10) 0.0495(2) 0.2744(2) 0.0615(10) Uani . . 1.000
C C10 0.30880(9) -0.07262(18) 0.15125(18) 0.0371(7) Uani . . 1.000
C C11 0.22590(8) -0.16307(19) 0.11261(18) 0.0389(7) Uani . . 1.000
C C12 0.17130(9) -0.1213(2) 0.08974(17) 0.0377(8) Uani . . 1.000
Mn Mn1 0.00000 0.00000 0.00000 0.0337(2) Uani . . 1.000
O O1W 0.04799(8) 0.06282(15) 0.15825(15) 0.0459(6) Uani . . 1.000
O O2W -0.03865(7) 0.16152(14) -0.06066(16) 0.0475(6) Uani . . 1.000
O O3W 0.06211(8) 0.04742(18) -0.03662(18) 0.0514(7) Uani . . 1.000
O O4W 0.00000 0.6552(3) 0.25000 0.0801(14) Uani . . 1.000
O O5W 0.02778(12) 0.4894(2) 0.4056(2) 0.0745(9) Uani . . 1.000
O O6W 0.08752(8) 0.31656(18) 0.39200(19) 0.0571(8) Uani . . 1.000
O O7W 0.38113(8) 0.72162(17) 0.3357(2) 0.0545(7) Uani . . 1.000
O O8W 0.02948(9) 0.3395(2) 0.0346(2) 0.0634(9) Uani . . 1.000
O O9W 0.00000 0.1932(2) 0.25000 0.0517(10) Uani . . 1.000
O O10W 0.06670(9) 0.1491(3) 0.79879(19) 0.0686(9) Uani . . 1.000
H H2 0.15660 0.41370 0.07860 0.0550 Uiso calc R 1.000
H H3 0.19420 0.58750 0.09490 0.0620 Uiso calc R 1.000
H H4 0.28200 0.60600 0.13310 0.0650 Uiso calc R 1.000
H H5 0.33140 0.44550 0.15390 0.0610 Uiso calc R 1.000
H H7 0.34410 0.25110 0.16050 0.0510 Uiso calc R 1.000
H H8 0.35000 0.04900 0.11760 0.0510 Uiso calc R 1.000
H H9A 0.40130 0.12030 0.28020 0.0920 Uiso calc R 1.000
H H9B 0.40730 -0.01210 0.28380 0.0920 Uiso calc R 1.000
H H9C 0.37170 0.04570 0.32660 0.0920 Uiso calc R 1.000
H H11A 0.23960 -0.21300 0.17260 0.0470 Uiso calc R 1.000
H H11B 0.22430 -0.20510 0.05360 0.0470 Uiso calc R 1.000
H H1A 0.0330(11) 0.094(2) 0.181(2) 0.062(11) Uiso . . 1.000
H H1B 0.0720(11) 0.103(3) 0.159(2) 0.078(11) Uiso . . 1.000
H H2A -0.0194(9) 0.2138(18) -0.039(2) 0.069(10) Uiso . . 1.000
H H2B -0.0673(7) 0.171(2) -0.066(2) 0.064(10) Uiso . . 1.000
H H3A 0.0630(12) 0.076(2) -0.083(2) 0.066(11) Uiso . . 1.000
H H3B 0.0927(12) 0.033(2) 0.003(2) 0.062(9) Uiso . . 1.000
H H4W 0.0125(16) 0.606(3) 0.311(3) 0.141(16) Uiso . . 1.000
H H5A 0.0064(19) 0.442(4) 0.411(4) 0.15(2) Uiso . . 1.000
H H5B 0.0511(18) 0.451(4) 0.406(3) 0.129(19) Uiso . . 1.000
H H6A 0.1095(12) 0.321(2) 0.377(2) 0.074(12) Uiso . . 1.000
H H6B 0.1017(13) 0.281(3) 0.4441(18) 0.092(14) Uiso . . 1.000
H H7A 0.3654(12) 0.757(2) 0.284(2) 0.068(11) Uiso . . 1.000
H H7B 0.3612(13) 0.722(3) 0.357(2) 0.076(12) Uiso . . 1.000
H H8A 0.0330(13) 0.383(3) -0.002(3) 0.077(13) Uiso . . 1.000
H H8B 0.0547(11) 0.307(2) 0.067(2) 0.056(10) Uiso . . 1.000
H H9W 0.0228(9) 0.230(2) 0.2904(19) 0.057(9) Uiso . . 1.000
H H10A 0.0476(13) 0.204(3) 0.787(3) 0.082(14) Uiso . . 1.000
H H10B 0.0620(16) 0.100(3) 0.758(3) 0.115(19) Uiso . . 1.000

loop_
_atom_type_symbol
_atom_type_description
_atom_type_scat_dispersion_real
_atom_type_scat_dispersion_imag
_atom_type_scat_source
O O 0.0106 0.0060 'International Tables Vol C Tables 4.2.6.8 and 6.1.1.4'
N N 0.0061 0.0033 'International Tables Vol C Tables 4.2.6.8 and 6.1.1.4'
Mn Mn 0.3368 0.7283 'International Tables Vol C Tables 4.2.6.8 and 6.1.1.4'
Cu Cu 0.3201 1.2651 'International Tables Vol C Tables 4.2.6.8 and 6.1.1.4'
H H 0.0000 0.0000 'International Tables Vol C Tables 4.2.6.8 and 6.1.1.4'
C C 0.0033 0.0016 'International Tables Vol C Tables 4.2.6.8 and 6.1.1.4'

loop_
_geom_angle_atom_site_label_1
_geom_angle_atom_site_label_2
_geom_angle_atom_site_label_3
_geom_angle_site_symmetry_1
_geom_angle_site_symmetry_3
_geom_angle
_geom_angle_publ_flag
O1 Cu1 O3 . . 97.25(7) yes
O1 Cu1 N1 . . 95.87(8) yes
O1 Cu1 N2 . . 179.15(8) yes
O3 Cu1 N1 . . 166.79(7) yes
O3 Cu1 N2 . . 83.03(8) yes
N1 Cu1 N2 . . 83.83(9) yes
O2W Mn1 O3W 3_555 . 90.33(8) yes
O3W Mn1 O3W . 3_555 180.00 yes
O1W Mn1 O2W 3_555 3_555 94.86(7) yes
O1W Mn1 O3W 3_555 3_555 88.91(9) yes
O2W Mn1 O3W 3_555 3_555 89.67(8) yes
O2W Mn1 O3W . . 89.67(8) yes
O1W Mn1 O2W 3_555 . 85.14(7) yes
O1W Mn1 O2W . . 94.86(7) yes
O1W Mn1 O3W . . 88.91(9) yes
O1W Mn1 O1W . 3_555 180.00 yes
O1W Mn1 O2W . 3_555 85.14(7) yes
O1W Mn1 O3W . 3_555 91.09(9) yes
O2W Mn1 O3W . 3_555 90.33(8) yes
O1W Mn1 O3W 3_555 . 91.09(9) yes
O2W Mn1 O2W . 3_555 180.00 yes
Cu1 O1 C1 . . 125.71(17) yes
Cu1 O3 C12 . . 114.25(17) yes
Mn1 O1W H1B . . 108.8(18) no
Mn1 O1W H1A . . 115(2) no
H1A O1W H1B . . 111(3) no
Mn1 O2W H2A . . 113.1(18) no
Mn1 O2W H2B . . 118.2(17) no
H2A O2W H2B . . 115(3) no
Mn1 O3W H3B . . 121(2) no
H3A O3W H3B . . 105(3) no
Mn1 O3W H3A . . 134(3) no
H4W O4W H4W . 2_555 107(3) no
H5A O5W H5B . . 105(5) no
H6A O6W H6B . . 101(3) no
Cu1 N1 C7 . . 124.95(18) yes
Cu1 N1 C8 . . 114.08(15) yes
C7 N1 C8 . . 120.8(2) yes
C10 N2 C11 . . 123.33(19) yes
Cu1 N2 C10 . . 119.20(15) yes
Cu1 N2 C11 . . 117.18(17) yes
H7A O7W H7B . . 100(3) no
H8A O8W H8B . . 112(4) no
H9W O9W H9W . 2_555 112(3) no
H10A O10W H10B . . 124(4) no
C2 C1 C6 . . 117.0(2) no
O1 C1 C2 . . 118.6(2) yes
O1 C1 C6 . . 124.4(2) yes
C1 C2 C3 . . 121.8(3) no
C2 C3 C4 . . 121.3(3) no
C3 C4 C5 . . 118.4(2) no
C4 C5 C6 . . 122.3(3) no
C5 C6 C7 . . 117.3(3) no
C1 C6 C5 . . 119.2(2) no
C1 C6 C7 . . 123.4(2) no
N1 C7 C6 . . 125.4(3) yes
C9 C8 C10 . . 112.7(2) no
N1 C8 C9 . . 112.4(2) yes
N1 C8 C10 . . 108.0(2) yes
O2 C10 N2 . . 125.7(2) yes
O2 C10 C8 . . 119.7(2) yes
N2 C10 C8 . . 114.6(2) yes
N2 C11 C12 . . 107.98(19) yes
O3 C12 O4 . . 124.0(2) yes
O3 C12 C11 . . 117.4(2) yes
O4 C12 C11 . . 118.7(2) yes
C1 C2 H2 . . 119.00 no
C3 C2 H2 . . 119.00 no
C2 C3 H3 . . 119.00 no
C4 C3 H3 . . 119.00 no
C3 C4 H4 . . 121.00 no
C5 C4 H4 . . 121.00 no
C4 C5 H5 . . 119.00 no
C6 C5 H5 . . 119.00 no
N1 C7 H7 . . 117.00 no
C6 C7 H7 . . 117.00 no
N1 C8 H8 . . 108.00 no
C9 C8 H8 . . 108.00 no
C10 C8 H8 . . 108.00 no
C8 C9 H9A . . 109.00 no
C8 C9 H9B . . 109.00 no
C8 C9 H9C . . 110.00 no
H9A C9 H9B . . 109.00 no
H9A C9 H9C . . 109.00 no
H9B C9 H9C . . 109.00 no
N2 C11 H11A . . 110.00 no
N2 C11 H11B . . 110.00 no
C12 C11 H11A . . 110.00 no
C12 C11 H11B . . 110.00 no
H11A C11 H11B . . 108.00 no

loop_
_geom_bond_atom_site_label_1
_geom_bond_atom_site_label_2
_geom_bond_site_symmetry_2
_geom_bond_distance
_geom_bond_publ_flag
Cu1 O1 . 1.8677(16) yes
Cu1 O3 . 1.9869(18) yes
Cu1 N1 . 1.925(2) yes
Cu1 N2 . 1.8698(19) yes
Mn1 O3W . 2.141(3) yes
Mn1 O1W 3_555 2.190(2) yes
Mn1 O2W 3_555 2.1721(18) yes
Mn1 O3W 3_555 2.141(3) yes
Mn1 O1W . 2.190(2) yes
Mn1 O2W . 2.1721(18) yes
O1 C1 . 1.321(3) yes
O2 C10 . 1.258(3) yes
O3 C12 . 1.275(3) yes
O4 C12 . 1.235(3) yes
O1W H1A . 0.75(3) no
O1W H1B . 0.83(4) no
O2W H2A . 0.79(2) no
O2W H2B . 0.79(2) no
O3W H3B . 0.81(3) no
O3W H3A . 0.76(3) no
O4W H4W . 0.98(4) no
O4W H4W 2_555 0.98(4) no
O5W H5B . 0.80(5) no
O5W H5A . 0.86(5) no
O6W H6B . 0.79(3) no
O6W H6A . 0.75(4) no
N1 C8 . 1.478(3) yes
N1 C7 . 1.267(3) yes
N2 C11 . 1.434(3) yes
N2 C10 . 1.304(4) yes
O7W H7B . 0.76(4) no
O7W H7A . 0.79(3) no
O8W H8A . 0.78(4) no
O8W H8B . 0.76(3) no
O9W H9W . 0.78(3) no
O9W H9W 2_555 0.78(3) no
O10W H10B . 0.79(4) no
O10W H10A . 0.81(4) no
C1 C6 . 1.419(4) no
C1 C2 . 1.402(3) no
C2 C3 . 1.364(4) no
C3 C4 . 1.378(5) no
C4 C5 . 1.367(4) no
C5 C6 . 1.395(3) no
C6 C7 . 1.437(4) no
C8 C10 . 1.523(3) no
C8 C9 . 1.492(4) no
C11 C12 . 1.516(4) no
C2 H2 . 0.9300 no
C3 H3 . 0.9300 no
C4 H4 . 0.9300 no
C5 H5 . 0.9300 no
C7 H7 . 0.9300 no
C8 H8 . 0.9800 no
C9 H9B . 0.9600 no
C9 H9C . 0.9600 no
C9 H9A . 0.9600 no
C11 H11A . 0.9700 no
C11 H11B . 0.9700 no

loop_
_geom_contact_atom_site_label_1
_geom_contact_atom_site_label_2
_geom_contact_distance
_geom_contact_site_symmetry_2
_geom_contact_publ_flag
Cu1 O2 3.9661(19) . no
Cu1 O4 3.9713(19) . no
Cu1 C3 3.632(3) 6_545 no
Cu1 O7W 3.870(3) 6_545 no
Cu1 C2 4.147(3) 6_545 no
Cu1 C4 3.846(3) 7_555 no
Cu1 C4 3.665(3) 6_545 no
Cu1 C5 4.204(3) 6_545 no
Cu1 C7 4.155(2) 7_555 no
Cu1 C5 3.479(3) 7_555 no
Cu1 C6 3.754(2) 7_555 no
Cu1 H3B 3.48(3) . no
Cu1 H7B 3.22(4) 6_545 no
Cu1 H11A 3.6800 6_555 no
Cu1 H3 3.7000 6_545 no
Cu1 H5 3.5200 7_555 no
Mn1 H10B 3.52(4) 4_554 no
Mn1 H10B 3.52(4) 2_555 no
O1 C7 2.959(3) . no
O1 O7W 2.765(3) 6_545 no
O1 N1 2.816(3) . no
O1 O3 2.893(2) . no
O1W O9W 2.767(3) . no
O1W O10W 3.109(4) 4_554 no
O1W O2W 2.951(3) 3_555 no
O1W O3W 3.092(3) 3_555 no
O1W O2W 3.213(3) . no
O1W O3W 3.033(3) . no
O1W O9W 2.767(3) . no
O1W O7W 2.724(3) 6_545 no
O2 Cu1 3.9661(19) . no
O2 O7W 2.689(3) 1_545 no
O2 O6W 2.653(3) 6_545 no
O2W O10W 3.167(3) 2_555 no
O2W O1W 3.213(3) . no
O2W O8W 2.759(3) . no
O2W O3W 3.041(3) . no
O2W O3W 3.058(3) 3_555 no
O2W O4 2.722(3) 3_555 no
O2W O1W 2.951(3) 3_555 no
O3 O1 2.893(2) . no
O3 C11 2.388(3) . no
O3 N2 2.558(3) . no
O3 O3W 2.714(3) . no
O3W O1W 3.092(3) 3_555 no
O3W O2W 3.058(3) 3_555 no
O3W O3 2.714(3) . no
O3W O2W 3.041(3) . no
O3W O10W 2.724(4) 1_554 no
O3W O1W 3.033(3) . no
O4 O2W 2.722(3) 3_555 no
O4 Cu1 3.9713(19) . no
O4 O6W 2.789(3) 4_554 no
O4W O10W 2.862(4) 3_566 no
O4W O5W 2.808(4) . no
O4W O5W 2.808(4) 2_555 no
O4W O10W 2.862(4) 4_564 no
O5W O4W 2.808(4) . no
O5W O6W 2.718(4) . no
O5W O8W 2.734(4) 4_565 no
O5W O8W 2.797(4) 2_555 no
O5W O4W 2.808(4) . no
O6W O9W 2.803(3) . no
O6W O5W 2.718(4) . no
O6W O4 2.789(3) 4_555 no
O6W O9W 2.803(3) . no
O6W O2 2.653(3) 6_555 no
O7W O2 2.689(3) 1_565 no
O7W O1 2.765(3) 6_555 no
O7W O8W 2.749(4) 6_555 no
O7W Cu1 3.870(3) 6_555 no
O7W O1W 2.724(3) 6_555 no
O8W O2W 2.759(3) . no
O8W O5W 2.734(4) 4_564 no
O8W O7W 2.749(4) 6_545 no
O8W O5W 2.797(4) 2_555 no
O9W O6W 2.803(3) . no
O9W O1W 2.767(3) . no
O1 H7B 2.01(4) 6_545 no
O1W H10B 2.32(4) 4_554 no
O2 H11B 2.8100 . no
O2 H9B 2.7300 . no
O2 H11A 2.8500 . no
O2 H7A 1.90(3) 1_545 no
O2 H6B 2.90(4) 6_545 no
O2 H6A 1.90(4) 6_545 no
O2W H10B 2.72(4) 2_555 no
O3 H3B 1.91(3) . no
O3W H1B 2.79(3) . no
O4 H2B 1.93(2) 3_555 no
O4 H3B 2.91(2) . no
O4 H6B 2.00(3) 4_554 no
O4W H10A 2.05(4) 4_564 no
O4W H10A 2.05(4) 3_566 no
O5W H4W 1.85(4) . no
O5W H8A 1.97(4) 4_565 no
O6W H5A 2.86(6) . no
O6W H5B 1.95(5) . no
O6W H9W 2.03(3) . no
O7W H8B 1.99(3) 6_555 no
O7W H1B 1.91(3) 6_555 no
O8W H5A 1.97(5) 2_555 no
O8W H2A 1.98(2) . no
O9W H1A 2.03(3) . no
N1 C10 2.428(3) . no
N1 C1 2.958(3) . no
N1 O1 2.816(3) . no
N1 N2 2.535(3) . no
N2 O3 2.558(3) . no
N2 C8 2.382(3) . no
N2 C12 2.387(4) . no
N2 N1 2.535(3) . no
C1 C11 3.591(3) 6_555 no
C1 C7 3.501(3) 7_555 no
C2 C8 3.560(4) 7_555 no
C2 Cu1 4.147(3) 6_555 no
C3 C10 3.495(4) 7_555 no
C3 Cu1 3.632(3) 6_555 no
C4 Cu1 3.665(3) 6_555 no
C4 Cu1 3.846(3) 7_555 no
C5 Cu1 4.204(3) 6_555 no
C5 Cu1 3.479(3) 7_555 no
C6 Cu1 3.754(2) 7_555 no
C7 C1 3.501(3) 7_555 no
C7 Cu1 4.155(2) 7_555 no
C8 C2 3.560(4) 7_555 no
C10 C3 3.495(4) 7_555 no
C11 C1 3.591(3) 6_545 no
C1 H11A 2.8400 6_555 no
C1 H7B 2.84(4) 6_545 no
C2 H9C 2.9600 6_555 no
C2 H7B 3.02(4) 6_545 no
C2 H8 2.7700 7_555 no
C3 H8 3.0000 7_555 no
C3 H9C 3.0600 6_555 no
C6 H11A 3.0800 6_555 no
C7 H9A 2.7700 . no
C9 H7 2.8100 . no
C10 H6A 2.83(3) 6_545 no
C10 H7A 2.74(3) 1_545 no
C11 H3 3.0500 1_545 no
C11 H4 3.1000 1_545 no
C12 H6B 2.84(3) 4_554 no
C12 H2B 2.88(2) 3_555 no
C12 H3B 2.71(3) . no
H1A H10B 2.51(4) 4_554 no
H1A H9W 2.42(4) 2_555 no
H1A O9W 2.03(3) . no
H1A H9W 2.36(4) . no
H1A O9W 2.03(3) . no
H1B O7W 1.91(3) 6_545 no
H1B H7A 2.41(4) 6_545 no
H1B H7B 2.46(5) 6_545 no
H2 H7B 2.5800 6_545 no
H2 H9C 2.4400 6_555 no
H2A H8B 2.25(4) . no
H2A H8A 2.40(4) . no
H2A O8W 1.98(2) . no
H2B O4 1.93(2) 3_555 no
H2B C12 2.88(2) 3_555 no
H3 Cu1 3.7000 6_555 no
H3 C11 3.0500 1_565 no
H3A O10W 1.96(3) 1_554 no
H3A H10B 2.31(5) 1_554 no
H3A H10A 2.29(5) 1_554 no
H3B O4 2.91(2) . no
H3B C12 2.71(3) . no
H3B O3 1.91(3) . no
H3B Cu1 3.48(3) . no
H4 C11 3.1000 1_565 no
H4W H5A 2.47(6) . no
H4W O5W 1.85(4) . no
H4W H10A 2.54(5) 4_564 no
H4W H5B 2.25(6) . no
H4W H8A 2.50(6) 4_565 no
H5 H7 2.3100 . no
H5 Cu1 3.5200 7_555 no
H5 O10W 2.8800 7_556 no
H5A H4W 2.47(6) . no
H5A H8A 2.35(6) 4_565 no
H5A H8B 2.48(6) 2_555 no
H5A O6W 2.86(6) . no
H5A O8W 1.97(5) 2_555 no
H5A H8A 2.20(7) 2_555 no
H5B H6A 2.44(6) . no
H5B H4W 2.25(6) . no
H5B H8A 2.55(6) 4_565 no
H5B O6W 1.95(5) . no
H5B H6B 2.38(6) . no
H6A H9W 2.45(4) . no
H6A C10 2.83(3) 6_555 no
H6A O2 1.90(4) 6_555 no
H6A H5B 2.44(6) . no
H6B H5B 2.38(6) . no
H6B O2 2.90(4) 6_555 no
H6B H9W 2.40(4) . no
H6B O4 2.00(3) 4_555 no
H6B C12 2.84(3) 4_555 no
H7 C9 2.8100 . no
H7 H5 2.3100 . no
H7 O10W 2.6100 7_556 no
H7 H8 2.4900 . no
H7 H9A 2.3300 . no
H7A C10 2.74(3) 1_565 no
H7A O2 1.90(3) 1_565 no
H7A H1B 2.41(4) 6_555 no
H7A H8B 2.38(4) 6_555 no
H7B Cu1 3.22(4) 6_555 no
H7B H1B 2.46(5) 6_555 no
H7B O1 2.01(4) 6_555 no
H7B H2 2.5800 6_555 no
H7B H8B 2.35(5) 6_555 no
H7B C1 2.84(4) 6_555 no
H7B C2 3.02(4) 6_555 no
H8 H7 2.4900 . no
H8 C2 2.7700 7_555 no
H8 C3 3.0000 7_555 no
H8A H5A 2.35(6) 4_564 no
H8A H5B 2.55(6) 4_564 no
H8A O5W 1.97(4) 4_564 no
H8A H5A 2.20(7) 2_555 no
H8A H2A 2.40(4) . no
H8B H2A 2.25(4) . no
H8B H5A 2.48(6) 2_555 no
H8B O7W 1.99(3) 6_545 no
H8B H7A 2.38(4) 6_545 no
H8B H7B 2.35(5) 6_545 no
H9A C7 2.7700 . no
H9A H7 2.3300 . no
H9B O2 2.7300 . no
H9C C2 2.9600 6_545 no
H9C H2 2.4400 6_545 no
H9C C3 3.0600 6_545 no
H9W H1A 2.36(4) . no
H9W O6W 2.03(3) . no
H9W H6A 2.45(4) . no
H9W H6B 2.40(4) . no
H11A O2 2.8500 . no
H11A C6 3.0800 6_545 no
H11A Cu1 3.6800 6_545 no
H11A C1 2.8400 6_545 no
H11B O2 2.8100 . no

loop_
_geom_hbond_atom_site_label_D
_geom_hbond_atom_site_label_H
_geom_hbond_atom_site_label_A
_geom_hbond_site_symmetry_A
_geom_hbond_distance_DH
_geom_hbond_distance_HA
_geom_hbond_distance_DA
_geom_hbond_angle_DHA
_geom_hbond_publ_flag
O1W H1A O9W . 0.75(3) 2.03(3) 2.767(3) 173(3) yes
O1W H1A O9W . 0.75(3) 2.03(3) 2.767(3) 173(3) yes
O1W H1B O7W 6_545 0.83(4) 1.91(3) 2.724(3) 168(3) yes
O2W H2A O8W . 0.79(2) 1.98(2) 2.759(3) 172(3) yes
O2W H2B O4 3_555 0.79(2) 1.93(2) 2.722(3) 179(4) yes
O3W H3A O10W 1_554 0.76(3) 1.96(3) 2.724(4) 179(4) yes
O3W H3B O3 . 0.81(3) 1.91(3) 2.714(3) 174(3) yes
O4W H4W O5W . 0.98(4) 1.85(4) 2.808(4) 168(4) yes
O5W H5A O8W 2_555 0.86(5) 1.97(5) 2.797(4) 164(5) yes
O5W H5B O6W . 0.80(5) 1.95(5) 2.718(4) 159(5) yes
O6W H6A O2 6_555 0.75(4) 1.90(4) 2.653(3) 177.4(10) yes
O6W H6B O4 4_555 0.79(3) 2.00(3) 2.789(3) 179(5) yes
O7W H7A O2 1_565 0.79(3) 1.90(3) 2.689(3) 174(3) yes
O7W H7B O1 6_555 0.76(4) 2.01(4) 2.765(3) 174(3) yes
O8W H8A O5W 4_564 0.78(4) 1.97(4) 2.734(4) 167(4) yes
O8W H8B O7W 6_545 0.76(3) 1.99(3) 2.749(4) 174(3) yes
O9W H9W O6W . 0.78(3) 2.03(3) 2.803(3) 174(3) yes

loop_
_geom_torsion_atom_site_label_1
_geom_torsion_atom_site_label_2
_geom_torsion_atom_site_label_3
_geom_torsion_atom_site_label_4
_geom_torsion
_geom_torsion_publ_flag
O3 Cu1 O1 C1 -176.58(18) no
N1 Cu1 O1 C1 1.84(19) no
O1 Cu1 O3 C12 -179.66(16) no
N2 Cu1 O3 C12 1.15(16) no
O1 Cu1 N1 C7 -4.4(2) no
N2 Cu1 N1 C7 174.8(2) no
O1 Cu1 N1 C8 -179.71(16) no
N2 Cu1 N1 C8 -0.51(16) no
O3 Cu1 N2 C10 175.62(19) no
N1 Cu1 N2 C10 -2.99(18) no
O3 Cu1 N2 C11 1.55(16) no
N1 Cu1 N2 C11 -177.06(17) no
Cu1 O1 C1 C2 179.57(16) no
Cu1 O1 C1 C6 -0.2(3) no
Cu1 O3 C12 O4 177.09(18) no
Cu1 O3 C12 C11 -3.5(3) no
Cu1 N1 C8 C10 3.2(2) no
C7 N1 C8 C10 -172.4(2) no
C8 N1 C7 C6 -179.6(2) no
Cu1 N1 C8 C9 -121.76(19) no
Cu1 N1 C7 C6 5.4(3) no
C7 N1 C8 C9 62.7(3) no
C11 N2 C10 C8 179.3(2) no
Cu1 N2 C11 C12 -3.5(2) no
Cu1 N2 C10 C8 5.6(3) no
C10 N2 C11 C12 -177.3(2) no
Cu1 N2 C10 O2 -175.24(18) no
C11 N2 C10 O2 -1.5(4) no
C2 C1 C6 C5 0.9(3) no
C2 C1 C6 C7 -179.8(2) no
C6 C1 C2 C3 -1.7(4) no
O1 C1 C6 C5 -179.4(2) no
O1 C1 C6 C7 0.0(4) no
O1 C1 C2 C3 178.6(2) no
C1 C2 C3 C4 1.2(4) no
C2 C3 C4 C5 0.3(4) no
C3 C4 C5 C6 -1.1(4) no
C4 C5 C6 C1 0.5(4) no
C4 C5 C6 C7 -178.9(2) no
C1 C6 C7 N1 -2.8(4) no
C5 C6 C7 N1 176.5(2) no
N1 C8 C10 N2 -5.5(3) no
C9 C8 C10 N2 119.3(3) no
N1 C8 C10 O2 175.3(2) no
C9 C8 C10 O2 -59.9(3) no
N2 C11 C12 O4 -176.1(2) no
N2 C11 C12 O3 4.5(3) no
